data_7129884
loop_
_publ_author_name
'Han, Hua-Bin'
'Li, Chaoyang'
'Niu, Xin-Yue'
'Wang, Yuxia'
'Zhang, Wenjing'
'Wang, Qi-Lin'

_publ_section_title
;
 A combination of polarity reversal, Diels-Alder cycloaddition and
 skeletal remodeling to access pyridine fused nitrones
;
_journal_name_full 'Chemical Communications'
_journal_paper_doi 10.1039/D2CC00155A
_journal_year 2022
_chemical_formula_moiety 'C27 H18 I2 N2 O3, C H Cl3'
_chemical_formula_sum 'C28 H19 Cl3 I2 N2 O3'
_chemical_formula_weight 791.60
_space_group_crystal_system triclinic
_space_group_IT_number 2
_space_group_name_Hall '-P 1'
_space_group_name_H-M_alt 'P -1'
_atom_sites_solution_hydrogens geom
_atom_sites_solution_primary dual
_audit_creation_date 2021-12-21
_audit_creation_method
;
Olex2 1.3
(compiled 2020.11.12 svn.r5f609507 for OlexSys, GUI svn.r6408)
;
_audit_update_record
;
2021-12-22 deposited with the CCDC.	2022-03-18 downloaded from the CCDC.
;
_cell_angle_alpha 94.433(2)
_cell_angle_beta 101.832(2)
_cell_angle_gamma 98.841(2)
_cell_formula_units_Z 2
_cell_length_a 9.8911(5)
_cell_length_b 11.6189(5)
_cell_length_c 12.7499(7)
_cell_measurement_reflns_used 4503
_cell_measurement_temperature 150.0
_cell_measurement_theta_max 24.49
_cell_measurement_theta_min 2.29
_cell_volume 1408.10(12)
_computing_cell_refinement 'SAINT V8.40B (?, 2016)'
_computing_data_reduction 'SAINT V8.40B (?, 2016)'
_computing_molecular_graphics 'Olex2 1.3 (Dolomanov et al., 2009)'
_computing_publication_material 'Olex2 1.3 (Dolomanov et al., 2009)'
_computing_structure_refinement 'SHELXL 2018/3 (Sheldrick, 2015)'
_computing_structure_solution 'SHELXT 2018/2 (Sheldrick, 2018)'
_diffrn_ambient_temperature 150.0
_diffrn_measured_fraction_theta_full 1.000
_diffrn_measured_fraction_theta_max 0.997
_diffrn_measurement_device_type 'Bruker APEX-II CCD'
_diffrn_measurement_method '\f and \w scans'
_diffrn_radiation_type MoK\a
_diffrn_radiation_wavelength 0.71073
_diffrn_reflns_av_R_equivalents 0.0698
_diffrn_reflns_av_unetI/netI 0.0482
_diffrn_reflns_Laue_measured_fraction_full 1.000
_diffrn_reflns_Laue_measured_fraction_max 0.997
_diffrn_reflns_limit_h_max 12
_diffrn_reflns_limit_h_min -12
_diffrn_reflns_limit_k_max 14
_diffrn_reflns_limit_k_min -14
_diffrn_reflns_limit_l_max 15
_diffrn_reflns_limit_l_min -15
_diffrn_reflns_number 34449
_diffrn_reflns_point_group_measured_fraction_full 1.000
_diffrn_reflns_point_group_measured_fraction_max 0.997
_diffrn_reflns_theta_full 25.242
_diffrn_reflns_theta_max 26.475
_diffrn_reflns_theta_min 2.136
_diffrn_source_current 30.0
_diffrn_source_power 1.5
_diffrn_source_voltage 50.0
_diffrn_standards_number 0
_exptl_absorpt_coefficient_mu 2.552
_exptl_absorpt_correction_T_max 0.0276
_exptl_absorpt_correction_T_min 0.0108
_exptl_absorpt_correction_type multi-scan
_exptl_absorpt_process_details
;
SADABS-2016/2 (Bruker,2016/2) was used for absorption correction.
wR2(int) was 0.0752 before and 0.0648 after correction.
The Ratio of minimum to maximum transmission is 0.3913.
The \l/2 correction factor is Not present.
;
_exptl_crystal_density_diffrn 1.867
_exptl_crystal_description block
_exptl_crystal_F_000 764
_exptl_crystal_size_max 0.2
_exptl_crystal_size_mid 0.15
_exptl_crystal_size_min 0.1
_refine_diff_density_max 0.574
_refine_diff_density_min -0.536
_refine_diff_density_rms 0.115
_refine_ls_extinction_method none
_refine_ls_goodness_of_fit_ref 1.073
_refine_ls_hydrogen_treatment constr
_refine_ls_matrix_type full
_refine_ls_number_parameters 344
_refine_ls_number_reflns 5812
_refine_ls_number_restraints 0
_refine_ls_restrained_S_all 1.073
_refine_ls_R_factor_all 0.0595
_refine_ls_R_factor_gt 0.0389
_refine_ls_shift/su_max 0.001
_refine_ls_shift/su_mean 0.000
_refine_ls_structure_factor_coef Fsqd
_refine_ls_weighting_details 'w=1/[\s^2^(Fo^2^)+(0.0289P)^2^+1.9891P] where P=(Fo^2^+2Fc^2^)/3'
_refine_ls_weighting_scheme calc
_refine_ls_wR_factor_gt 0.0778
_refine_ls_wR_factor_ref 0.0900
_reflns_Friedel_coverage 0.000
_reflns_number_gt 4348
_reflns_number_total 5812
_reflns_threshold_expression 'I > 2\s(I)'
_cod_data_source_file d2cc00155a2.cif
_cod_data_source_block mo_1220_7_0m
_cod_database_code 7129884
_shelx_shelxl_version_number 2018/3
_shelx_space_group_comment
;
The symmetry employed for this shelxl refinement is uniquely defined
by the following loop, which should always be used as a source of
symmetry information in preference to the above space-group names.
They are only intended as comments.
;
_shelx_estimated_absorpt_t_max 0.784
_shelx_estimated_absorpt_t_min 0.629
_olex2_refinement_description
;
1. Fixed Uiso
 At 1.2 times of:
  All C(H) groups, All C(H,H) groups
 At 1.5 times of:
  All O(H) groups
2.a Ternary CH refined with riding coordinates:
 C011(H011)
2.b Secondary CH2 refined with riding coordinates:
 C00U(H00A,H00B)
2.c Aromatic/amide H refined with riding coordinates:
 C00F(H00F), C00M(H00M), C00O(H00O), C00P(H00P), C00Q(H00Q), C00R(H00R),
 C00S(H00S), C00T(H00T), C00V(H00V), C00W(H00W), C00X(H00X), C00Y(H00Y),
 C00Z(H00Z), C010(H010), C012(H012)
2.d Idealised tetrahedral OH refined as rotating group:
 O007(H007)
;
_olex2_submission_special_instructions 'No special instructions were received'

loop_
_space_group_symop_operation_xyz
'x, y, z'
'-x, -y, -z'

loop_
_atom_site_label
_atom_site_type_symbol
_atom_site_fract_x
_atom_site_fract_y
_atom_site_fract_z
_atom_site_U_iso_or_equiv
_atom_site_adp_type
_atom_site_occupancy
_atom_site_site_symmetry_order
_atom_site_calc_flag
_atom_site_refinement_flags_posn
_atom_site_refinement_flags_adp
_atom_site_refinement_flags_occupancy
_atom_site_disorder_assembly
_atom_site_disorder_group
I001 I 0.39083(4) 0.89888(3) 0.14483(3) 0.03857(11) Uani 1 1 d . . . . .
I002 I 0.48166(4) 0.81591(3) 0.60906(3) 0.03913(11) Uani 1 1 d . . . . .
Cl00 Cl 0.25463(19) 0.17077(13) 0.12944(12) 0.0541(4) Uani 1 1 d . . . . .
Cl1 Cl 0.24633(18) 0.09507(15) -0.09208(14) 0.0596(4) Uani 1 1 d . . . . .
Cl Cl 0.00432(18) 0.16994(17) -0.03393(16) 0.0661(5) Uani 1 1 d . . . . .
O006 O 0.8310(4) 0.5709(3) 0.4598(3) 0.0357(8) Uani 1 1 d . . . . .
O007 O 0.6204(4) 0.6174(3) 0.5185(3) 0.0346(8) Uani 1 1 d . . . . .
H007 H 0.700079 0.603596 0.514292 0.052 Uiso 1 1 calc R U . . .
O008 O 0.4646(4) 0.3749(3) 0.0365(3) 0.0360(8) Uani 1 1 d . . . . .
N009 N 0.7582(4) 0.5109(3) 0.3655(3) 0.0292(9) Uani 1 1 d . . . . .
N00A N 0.9194(4) 0.2619(3) 0.2990(3) 0.0325(9) Uani 1 1 d . . . . .
C00B C 0.5003(5) 0.7672(4) 0.4523(4) 0.0315(11) Uani 1 1 d . . . . .
C00C C 0.5835(5) 0.6422(4) 0.3289(4) 0.0296(11) Uani 1 1 d . . . . .
C00D C 0.9974(5) 0.0724(4) 0.3418(4) 0.0312(11) Uani 1 1 d . . . . .
C00E C 0.4659(5) 0.7978(4) 0.2668(4) 0.0323(11) Uani 1 1 d . . . . .
C00F C 0.5322(5) 0.7061(4) 0.2452(4) 0.0295(11) Uani 1 1 d . . . . .
H00F H 0.543263 0.686069 0.174102 0.035 Uiso 1 1 calc R U . . .
C00G C 0.6993(5) 0.3757(4) 0.2198(4) 0.0317(11) Uani 1 1 d . . . . .
C00H C 0.4703(5) 0.4314(4) 0.1237(4) 0.0305(11) Uani 1 1 d . . . . .
C00I C 0.5698(5) 0.6734(4) 0.4346(4) 0.0309(11) Uani 1 1 d . . . . .
C00J C 0.5989(5) 0.4515(4) 0.2091(4) 0.0297(11) Uani 1 1 d . . . . .
C00K C 0.3439(5) 0.4759(4) 0.1452(4) 0.0312(11) Uani 1 1 d . . . . .
C00L C 0.7945(5) 0.4126(4) 0.3184(4) 0.0293(11) Uani 1 1 d . . . . .
C00M C 1.0855(6) -0.0034(5) 0.3160(4) 0.0373(12) Uani 1 1 d . . . . .
H00M H 1.166865 0.026287 0.291238 0.045 Uiso 1 1 calc R U . . .
C00N C 0.6417(5) 0.5365(4) 0.3013(4) 0.0305(11) Uani 1 1 d . . . . .
C00O C 0.9040(5) 0.3571(4) 0.3596(4) 0.0316(11) Uani 1 1 d . . . . .
H00O H 0.965474 0.384585 0.427486 0.038 Uiso 1 1 calc R U . . .
C00P C 0.8793(6) 0.0273(5) 0.3777(4) 0.0357(12) Uani 1 1 d . . . . .
H00P H 0.819510 0.078331 0.396498 0.043 Uiso 1 1 calc R U . . .
C00Q C 0.8293(6) 0.2212(4) 0.2015(4) 0.0367(12) Uani 1 1 d . . . . .
H00Q H 0.843355 0.153129 0.161829 0.044 Uiso 1 1 calc R U . . .
C00R C 0.7205(6) 0.2750(4) 0.1598(4) 0.0338(12) Uani 1 1 d . . . . .
H00R H 0.660188 0.245589 0.091839 0.041 Uiso 1 1 calc R U . . .
C00S C 0.4474(5) 0.8283(4) 0.3694(4) 0.0336(12) Uani 1 1 d . . . . .
H00S H 0.398894 0.890507 0.382505 0.040 Uiso 1 1 calc R U . . .
C00T C 0.3067(6) 0.4698(4) 0.2449(5) 0.0385(13) Uani 1 1 d . . . . .
H00T H 0.361374 0.435244 0.300127 0.046 Uiso 1 1 calc R U . . .
C00U C 1.0404(5) 0.2024(4) 0.3381(5) 0.0370(12) Uani 1 1 d . . . . .
H00A H 1.089697 0.239362 0.411270 0.044 Uiso 1 1 calc R U . . .
H00B H 1.107043 0.214239 0.290040 0.044 Uiso 1 1 calc R U . . .
C00V C 0.2608(6) 0.5236(4) 0.0633(4) 0.0380(12) Uani 1 1 d . . . . .
H00V H 0.282724 0.524727 -0.005779 0.046 Uiso 1 1 calc R U . . .
C00W C 1.0547(6) -0.1210(5) 0.3264(5) 0.0415(13) Uani 1 1 d . . . . .
H00W H 1.115806 -0.171874 0.309634 0.050 Uiso 1 1 calc R U . . .
C00X C 0.9349(6) -0.1661(5) 0.3613(5) 0.0418(14) Uani 1 1 d . . . . .
H00X H 0.913374 -0.247465 0.367776 0.050 Uiso 1 1 calc R U . . .
C00Y C 0.1101(6) 0.5636(5) 0.1828(5) 0.0466(14) Uani 1 1 d . . . . .
H00Y H 0.030319 0.594035 0.195348 0.056 Uiso 1 1 calc R U . . .
C00Z C 0.1893(6) 0.5143(5) 0.2635(5) 0.0413(13) Uani 1 1 d . . . . .
H00Z H 0.164194 0.510553 0.331302 0.050 Uiso 1 1 calc R U . . .
C010 C 0.8474(6) -0.0908(5) 0.3864(4) 0.0396(13) Uani 1 1 d . . . . .
H010 H 0.765016 -0.120702 0.409841 0.048 Uiso 1 1 calc R U . . .
C011 C 0.1886(6) 0.1918(5) -0.0054(5) 0.0421(13) Uani 1 1 d . . . . .
H011 H 0.224938 0.274078 -0.016686 0.051 Uiso 1 1 calc R U . . .
C012 C 0.1457(6) 0.5693(5) 0.0837(5) 0.0473(15) Uani 1 1 d . . . . .
H012 H 0.091043 0.604650 0.029178 0.057 Uiso 1 1 calc R U . . .

loop_
_atom_site_aniso_label
_atom_site_aniso_U_11
_atom_site_aniso_U_22
_atom_site_aniso_U_33
_atom_site_aniso_U_23
_atom_site_aniso_U_13
_atom_site_aniso_U_12
I001 0.0444(2) 0.0391(2) 0.0345(2) 0.00655(15) 0.00569(16) 0.01725(16)
I002 0.0433(2) 0.0444(2) 0.03192(19) 0.00123(15) 0.01168(16) 0.01123(16)
Cl00 0.0777(12) 0.0464(8) 0.0413(8) 0.0123(7) 0.0124(8) 0.0176(8)
Cl1 0.0532(10) 0.0690(10) 0.0575(10) -0.0113(8) 0.0206(8) 0.0111(8)
Cl 0.0478(10) 0.0787(12) 0.0765(12) 0.0066(10) 0.0169(9) 0.0227(9)
O006 0.038(2) 0.0341(19) 0.0305(19) -0.0050(15) -0.0007(16) 0.0067(16)
O007 0.037(2) 0.0357(19) 0.0320(19) 0.0057(16) 0.0050(16) 0.0108(17)
O008 0.041(2) 0.0373(19) 0.0289(19) 0.0001(16) 0.0065(16) 0.0066(16)
N009 0.028(2) 0.027(2) 0.030(2) -0.0016(17) 0.0041(18) 0.0031(17)
N00A 0.033(2) 0.030(2) 0.036(2) 0.0027(19) 0.009(2) 0.0067(18)
C00B 0.030(3) 0.034(3) 0.031(3) 0.001(2) 0.012(2) 0.001(2)
C00C 0.029(3) 0.027(2) 0.031(3) -0.002(2) 0.007(2) 0.002(2)
C00D 0.030(3) 0.032(3) 0.030(3) 0.001(2) 0.003(2) 0.007(2)
C00E 0.034(3) 0.031(3) 0.032(3) 0.004(2) 0.004(2) 0.008(2)
C00F 0.027(3) 0.028(2) 0.030(3) 0.001(2) 0.003(2) 0.002(2)
C00G 0.036(3) 0.028(2) 0.032(3) 0.006(2) 0.009(2) 0.004(2)
C00H 0.032(3) 0.030(3) 0.028(3) 0.008(2) 0.004(2) 0.001(2)
C00I 0.030(3) 0.030(3) 0.033(3) 0.007(2) 0.005(2) 0.004(2)
C00J 0.034(3) 0.030(2) 0.025(2) 0.001(2) 0.006(2) 0.005(2)
C00K 0.032(3) 0.028(2) 0.029(3) -0.001(2) 0.003(2) 0.002(2)
C00L 0.031(3) 0.029(2) 0.029(3) 0.003(2) 0.007(2) 0.008(2)
C00M 0.032(3) 0.038(3) 0.043(3) 0.004(2) 0.012(2) 0.005(2)
C00N 0.034(3) 0.032(3) 0.028(3) 0.007(2) 0.009(2) 0.008(2)
C00O 0.032(3) 0.032(3) 0.030(3) 0.005(2) 0.006(2) 0.001(2)
C00P 0.033(3) 0.043(3) 0.031(3) 0.000(2) 0.004(2) 0.012(2)
C00Q 0.046(3) 0.030(3) 0.032(3) -0.003(2) 0.005(2) 0.008(2)
C00R 0.044(3) 0.027(2) 0.029(3) -0.002(2) 0.008(2) 0.007(2)
C00S 0.035(3) 0.031(3) 0.037(3) 0.003(2) 0.009(2) 0.011(2)
C00T 0.036(3) 0.032(3) 0.045(3) 0.009(2) 0.005(3) 0.001(2)
C00U 0.031(3) 0.033(3) 0.049(3) 0.006(2) 0.009(3) 0.012(2)
C00V 0.040(3) 0.036(3) 0.035(3) 0.003(2) 0.002(2) 0.007(2)
C00W 0.038(3) 0.036(3) 0.051(4) 0.006(3) 0.008(3) 0.009(2)
C00X 0.046(3) 0.030(3) 0.046(3) 0.006(2) 0.002(3) 0.003(3)
C00Y 0.033(3) 0.049(3) 0.057(4) 0.001(3) 0.011(3) 0.006(3)
C00Z 0.038(3) 0.037(3) 0.046(3) -0.002(3) 0.011(3) 0.000(2)
C010 0.037(3) 0.041(3) 0.038(3) 0.004(2) 0.005(3) 0.002(2)
C011 0.046(4) 0.038(3) 0.041(3) 0.003(3) 0.008(3) 0.009(3)
C012 0.040(3) 0.043(3) 0.054(4) 0.007(3) -0.004(3) 0.012(3)

loop_
_atom_type_symbol
_atom_type_description
_atom_type_scat_dispersion_real
_atom_type_scat_dispersion_imag
_atom_type_scat_source
C C 0.0033 0.0016 'International Tables Vol C Tables 4.2.6.8 and 6.1.1.4'
H H 0.0000 0.0000 'International Tables Vol C Tables 4.2.6.8 and 6.1.1.4'
Cl Cl 0.1484 0.1585 'International Tables Vol C Tables 4.2.6.8 and 6.1.1.4'
I I -0.4742 1.8119 'International Tables Vol C Tables 4.2.6.8 and 6.1.1.4'
N N 0.0061 0.0033 'International Tables Vol C Tables 4.2.6.8 and 6.1.1.4'
O O 0.0106 0.0060 'International Tables Vol C Tables 4.2.6.8 and 6.1.1.4'

loop_
_geom_angle_atom_site_label_1
_geom_angle_atom_site_label_2
_geom_angle_atom_site_label_3
_geom_angle
_geom_angle_site_symmetry_1
_geom_angle_site_symmetry_3
_geom_angle_publ_flag
C00I O007 H007 109.5 . . ?
O006 N009 C00L 123.8(4) . . ?
O006 N009 C00N 126.8(4) . . ?
C00N N009 C00L 109.4(4) . . ?
C00O N00A C00Q 121.6(4) . . ?
C00O N00A C00U 118.5(4) . . ?
C00Q N00A C00U 119.8(4) . . ?
C00I C00B I002 118.5(4) . . ?
C00S C00B I002 120.0(4) . . ?
C00S C00B C00I 121.5(5) . . ?
C00F C00C C00I 120.3(4) . . ?
C00F C00C C00N 118.1(4) . . ?
C00I C00C C00N 121.4(4) . . ?
C00M C00D C00U 118.8(5) . . ?
C00P C00D C00M 119.0(5) . . ?
C00P C00D C00U 122.0(4) . . ?
C00F C00E I001 121.0(4) . . ?
C00F C00E C00S 121.5(4) . . ?
C00S C00E I001 117.5(3) . . ?
C00C C00F H00F 120.3 . . ?
C00E C00F C00C 119.3(5) . . ?
C00E C00F H00F 120.3 . . ?
C00L C00G C00J 107.3(4) . . ?
C00L C00G C00R 116.3(4) . . ?
C00R C00G C00J 136.3(5) . . ?
O008 C00H C00J 120.8(5) . . ?
O008 C00H C00K 120.0(5) . . ?
C00J C00H C00K 119.1(4) . . ?
O007 C00I C00B 119.0(4) . . ?
O007 C00I C00C 122.9(4) . . ?
C00B C00I C00C 118.1(4) . . ?
C00G C00J C00H 123.7(5) . . ?
C00G C00J C00N 106.2(4) . . ?
C00N C00J C00H 129.7(5) . . ?
C00T C00K C00H 121.3(4) . . ?
C00V C00K C00H 119.0(5) . . ?
C00V C00K C00T 119.7(5) . . ?
N009 C00L C00G 108.4(4) . . ?
C00O C00L N009 127.1(5) . . ?
C00O C00L C00G 124.4(5) . . ?
C00D C00M H00M 119.9 . . ?
C00W C00M C00D 120.2(5) . . ?
C00W C00M H00M 119.9 . . ?
N009 C00N C00C 121.1(5) . . ?
N009 C00N C00J 108.6(4) . . ?
C00J C00N C00C 130.2(4) . . ?
N00A C00O C00L 116.7(5) . . ?
N00A C00O H00O 121.6 . . ?
C00L C00O H00O 121.6 . . ?
C00D C00P H00P 119.6 . . ?
C010 C00P C00D 120.8(5) . . ?
C010 C00P H00P 119.6 . . ?
N00A C00Q H00Q 118.8 . . ?
C00R C00Q N00A 122.4(5) . . ?
C00R C00Q H00Q 118.8 . . ?
C00G C00R H00R 120.7 . . ?
C00Q C00R C00G 118.5(5) . . ?
C00Q C00R H00R 120.7 . . ?
C00B C00S C00E 119.2(4) . . ?
C00B C00S H00S 120.4 . . ?
C00E C00S H00S 120.4 . . ?
C00K C00T H00T 120.0 . . ?
C00Z C00T C00K 120.1(5) . . ?
C00Z C00T H00T 120.0 . . ?
N00A C00U C00D 113.1(4) . . ?
N00A C00U H00A 109.0 . . ?
N00A C00U H00B 109.0 . . ?
C00D C00U H00A 109.0 . . ?
C00D C00U H00B 109.0 . . ?
H00A C00U H00B 107.8 . . ?
C00K C00V H00V 120.3 . . ?
C012 C00V C00K 119.5(5) . . ?
C012 C00V H00V 120.3 . . ?
C00M C00W H00W 119.7 . . ?
C00M C00W C00X 120.6(5) . . ?
C00X C00W H00W 119.7 . . ?
C00W C00X H00X 120.4 . . ?
C010 C00X C00W 119.1(5) . . ?
C010 C00X H00X 120.4 . . ?
C00Z C00Y H00Y 119.7 . . ?
C00Z C00Y C012 120.6(5) . . ?
C012 C00Y H00Y 119.7 . . ?
C00T C00Z H00Z 120.2 . . ?
C00Y C00Z C00T 119.6(5) . . ?
C00Y C00Z H00Z 120.2 . . ?
C00P C010 C00X 120.4(5) . . ?
C00P C010 H010 119.8 . . ?
C00X C010 H010 119.8 . . ?
Cl00 C011 H011 108.8 . . ?
Cl1 C011 Cl00 109.8(3) . . ?
Cl1 C011 Cl 110.3(3) . . ?
Cl1 C011 H011 108.8 . . ?
Cl C011 Cl00 110.4(3) . . ?
Cl C011 H011 108.8 . . ?
C00V C012 H012 119.8 . . ?
C00Y C012 C00V 120.5(5) . . ?
C00Y C012 H012 119.8 . . ?

loop_
_geom_bond_atom_site_label_1
_geom_bond_atom_site_label_2
_geom_bond_distance
_geom_bond_site_symmetry_2
_geom_bond_publ_flag
I001 C00E 2.104(5) . ?
I002 C00B 2.087(5) . ?
Cl00 C011 1.759(6) . ?
Cl1 C011 1.753(6) . ?
Cl C011 1.758(6) . ?
O006 N009 1.346(5) . ?
O007 H007 0.8400 . ?
O007 C00I 1.343(5) . ?
O008 C00H 1.232(6) . ?
N009 C00L 1.379(6) . ?
N009 C00N 1.357(6) . ?
N00A C00O 1.346(6) . ?
N00A C00Q 1.374(6) . ?
N00A C00U 1.490(6) . ?
C00B C00I 1.402(7) . ?
C00B C00S 1.378(7) . ?
C00C C00F 1.401(7) . ?
C00C C00I 1.407(7) . ?
C00C C00N 1.483(7) . ?
C00D C00M 1.397(7) . ?
C00D C00P 1.385(7) . ?
C00D C00U 1.512(7) . ?
C00E C00F 1.373(7) . ?
C00E C00S 1.384(7) . ?
C00F H00F 0.9500 . ?
C00G C00J 1.419(7) . ?
C00G C00L 1.400(7) . ?
C00G C00R 1.414(7) . ?
C00H C00J 1.470(7) . ?
C00H C00K 1.491(7) . ?
C00J C00N 1.422(7) . ?
C00K C00T 1.398(7) . ?
C00K C00V 1.397(7) . ?
C00L C00O 1.378(6) . ?
C00M H00M 0.9500 . ?
C00M C00W 1.376(7) . ?
C00O H00O 0.9500 . ?
C00P H00P 0.9500 . ?
C00P C010 1.378(7) . ?
C00Q H00Q 0.9500 . ?
C00Q C00R 1.362(7) . ?
C00R H00R 0.9500 . ?
C00S H00S 0.9500 . ?
C00T H00T 0.9500 . ?
C00T C00Z 1.396(8) . ?
C00U H00A 0.9900 . ?
C00U H00B 0.9900 . ?
C00V H00V 0.9500 . ?
C00V C012 1.390(8) . ?
C00W H00W 0.9500 . ?
C00W C00X 1.393(8) . ?
C00X H00X 0.9500 . ?
C00X C010 1.386(8) . ?
C00Y H00Y 0.9500 . ?
C00Y C00Z 1.378(8) . ?
C00Y C012 1.383(8) . ?
C00Z H00Z 0.9500 . ?
C010 H010 0.9500 . ?
C011 H011 1.0000 . ?
C012 H012 0.9500 . ?

loop_
_geom_torsion_atom_site_label_1
_geom_torsion_atom_site_label_2
_geom_torsion_atom_site_label_3
_geom_torsion_atom_site_label_4
_geom_torsion
_geom_torsion_site_symmetry_1
_geom_torsion_site_symmetry_2
_geom_torsion_site_symmetry_3
_geom_torsion_site_symmetry_4
_geom_torsion_publ_flag
I001 C00E C00F C00C 178.7(4) . . . . ?
I001 C00E C00S C00B -177.3(4) . . . . ?
I002 C00B C00I O007 0.7(6) . . . . ?
I002 C00B C00I C00C -179.1(4) . . . . ?
I002 C00B C00S C00E 177.4(4) . . . . ?
O006 N009 C00L C00G -177.8(4) . . . . ?
O006 N009 C00L C00O 3.0(8) . . . . ?
O006 N009 C00N C00C 2.4(7) . . . . ?
O006 N009 C00N C00J 179.5(4) . . . . ?
O008 C00H C00J C00G -26.4(7) . . . . ?
O008 C00H C00J C00N 161.4(5) . . . . ?
O008 C00H C00K C00T 137.9(5) . . . . ?
O008 C00H C00K C00V -41.4(7) . . . . ?
N009 C00L C00O N00A 179.9(5) . . . . ?
N00A C00Q C00R C00G -0.6(8) . . . . ?
C00D C00M C00W C00X 0.8(9) . . . . ?
C00D C00P C010 C00X 1.2(8) . . . . ?
C00F C00C C00I O007 -178.1(5) . . . . ?
C00F C00C C00I C00B 1.8(7) . . . . ?
C00F C00C C00N N009 140.3(5) . . . . ?
C00F C00C C00N C00J -36.1(8) . . . . ?
C00F C00E C00S C00B 1.8(8) . . . . ?
C00G C00J C00N N009 -2.1(5) . . . . ?
C00G C00J C00N C00C 174.6(5) . . . . ?
C00G C00L C00O N00A 0.8(7) . . . . ?
C00H C00J C00N N009 171.1(5) . . . . ?
C00H C00J C00N C00C -12.2(9) . . . . ?
C00H C00K C00T C00Z 178.8(5) . . . . ?
C00H C00K C00V C012 -177.7(5) . . . . ?
C00I C00B C00S C00E -1.4(8) . . . . ?
C00I C00C C00F C00E -1.3(7) . . . . ?
C00I C00C C00N N009 -44.5(7) . . . . ?
C00I C00C C00N C00J 139.2(5) . . . . ?
C00J C00G C00L N009 -2.4(5) . . . . ?
C00J C00G C00L C00O 176.9(5) . . . . ?
C00J C00G C00R C00Q -176.1(6) . . . . ?
C00J C00H C00K C00T -39.6(7) . . . . ?
C00J C00H C00K C00V 141.1(5) . . . . ?
C00K C00H C00J C00G 151.1(5) . . . . ?
C00K C00H C00J C00N -21.1(7) . . . . ?
C00K C00T C00Z C00Y 0.4(8) . . . . ?
C00K C00V C012 C00Y -2.6(9) . . . . ?
C00L N009 C00N C00C -176.4(4) . . . . ?
C00L N009 C00N C00J 0.6(5) . . . . ?
C00L C00G C00J C00H -171.0(4) . . . . ?
C00L C00G C00J C00N 2.7(5) . . . . ?
C00L C00G C00R C00Q 0.5(7) . . . . ?
C00M C00D C00P C010 -1.0(8) . . . . ?
C00M C00D C00U N00A 144.0(5) . . . . ?
C00M C00W C00X C010 -0.6(9) . . . . ?
C00N N009 C00L C00G 1.1(5) . . . . ?
C00N N009 C00L C00O -178.1(5) . . . . ?
C00N C00C C00F C00E 174.0(5) . . . . ?
C00N C00C C00I O007 6.8(8) . . . . ?
C00N C00C C00I C00B -173.4(5) . . . . ?
C00O N00A C00Q C00R 0.8(8) . . . . ?
C00O N00A C00U C00D 127.3(5) . . . . ?
C00P C00D C00M C00W -0.1(8) . . . . ?
C00P C00D C00U N00A -41.0(7) . . . . ?
C00Q N00A C00O C00L -0.9(7) . . . . ?
C00Q N00A C00U C00D -54.7(6) . . . . ?
C00R C00G C00J C00H 5.8(9) . . . . ?
C00R C00G C00J C00N 179.5(6) . . . . ?
C00R C00G C00L N009 -179.9(4) . . . . ?
C00R C00G C00L C00O -0.7(7) . . . . ?
C00S C00B C00I O007 179.4(5) . . . . ?
C00S C00B C00I C00C -0.4(7) . . . . ?
C00S C00E C00F C00C -0.5(8) . . . . ?
C00T C00K C00V C012 3.0(8) . . . . ?
C00U N00A C00O C00L 177.2(4) . . . . ?
C00U N00A C00Q C00R -177.2(5) . . . . ?
C00U C00D C00M C00W 175.1(5) . . . . ?
C00U C00D C00P C010 -176.0(5) . . . . ?
C00V C00K C00T C00Z -1.9(8) . . . . ?
C00W C00X C010 C00P -0.4(8) . . . . ?
C00Z C00Y C012 C00V 1.0(9) . . . . ?
C012 C00Y C00Z C00T 0.1(9) . . . . ?
